data_7206162
loop_
_publ_author_name
'Thakur, Tejender S.'
'Kirchner, Michael T.'
'Bl\"aser, Dieter'
'Boese, Roland'
'Desiraju, Gautam R.'

_publ_section_title
;
 Nature and strength of C-HO interactions involving formyl hydrogen
 atoms: computational and experimental studies of small aldehydes.
;
_journal_issue 31
_journal_name_full 'Physical chemistry chemical physics : PCCP'
_journal_page_first 14076
_journal_page_last 14091
_journal_paper_doi 10.1039/c0cp02236e
_journal_volume 13
_journal_year 2011
_chemical_formula_sum 'C2 H5 N O'
_chemical_formula_weight 59.07
_chemical_name_common N-methylformamide
_chemical_name_systematic
;
N-methylformamide
;
_space_group_IT_number 14
_symmetry_cell_setting monoclinic
_symmetry_space_group_name_Hall '-P 2ybc'
_symmetry_space_group_name_H-M 'P 1 21/c 1'
_atom_sites_solution_hydrogens geom
_atom_sites_solution_primary direct
_atom_sites_solution_secondary difmap
_audit_creation_method SHELXL-97
_cell_angle_alpha 90.00
_cell_angle_beta 90.207(4)
_cell_angle_gamma 90.00
_cell_formula_units_Z 8
_cell_length_a 8.7855(6)
_cell_length_b 8.5307(6)
_cell_length_c 8.6148(7)
_cell_measurement_reflns_used 6044
_cell_measurement_temperature 203(2)
_cell_measurement_theta_max 25.33
_cell_measurement_theta_min 2.32
_cell_volume 645.64(8)
_computing_cell_refinement 'BRUKER AXS SMART APEX 2 Vers. 3.0-2009'
_computing_data_collection 'BRUKER AXS SMART APEX 2 Vers. 3.0-2009'
_computing_data_reduction 'BRUKER AXS SMART APEX 2 Vers. 3.0-2009'
_computing_molecular_graphics 'BRUKER AXS SHELXTL (c) 2008 / Vers. 2008/4'
_computing_publication_material 'BRUKER AXS SHELXTL (c) 2008 / Vers. 2008/4'
_computing_structure_refinement 'BRUKER AXS SHELXTL (c) 2008 / Vers. 2008/4'
_computing_structure_solution 'BRUKER AXS SMART APEX 2 Vers. 3.0-2009'
_diffrn_ambient_temperature 203(2)
_diffrn_detector_area_resol_mean 512
_diffrn_measured_fraction_theta_full 0.864
_diffrn_measured_fraction_theta_max 0.864
_diffrn_measurement_device_type
;
Siemens SMART three axis goniometer with APEX II area detector system
;
_diffrn_measurement_method
;
Data collection strategy APEX 2 / COSMO
with chi = 0
;
_diffrn_radiation_monochromator graphite
_diffrn_radiation_source 'fine-focus sealed tube'
_diffrn_radiation_type MoK\a
_diffrn_radiation_wavelength 0.71073
_diffrn_reflns_av_R_equivalents 0.0493
_diffrn_reflns_av_sigmaI/netI 0.0251
_diffrn_reflns_limit_h_max 10
_diffrn_reflns_limit_h_min -10
_diffrn_reflns_limit_k_max 10
_diffrn_reflns_limit_k_min -10
_diffrn_reflns_limit_l_max 8
_diffrn_reflns_limit_l_min -7
_diffrn_reflns_number 9778
_diffrn_reflns_theta_full 25.46
_diffrn_reflns_theta_max 25.46
_diffrn_reflns_theta_min 2.32
_exptl_absorpt_coefficient_mu 0.097
_exptl_absorpt_correction_type none
_exptl_crystal_colour colorless
_exptl_crystal_density_diffrn 1.215
_exptl_crystal_density_method 'not measured'
_exptl_crystal_description cylindric
_exptl_crystal_F_000 256
_exptl_crystal_size_max 0.3
_exptl_crystal_size_mid 0.3
_exptl_crystal_size_min 0.3
_refine_diff_density_max 0.190
_refine_diff_density_min -0.155
_refine_diff_density_rms 0.032
_refine_ls_extinction_coef 0.067(9)
_refine_ls_extinction_expression Fc^*^=kFc[1+0.001xFc^2^\l^3^/sin(2\q)]^-1/4^
_refine_ls_extinction_method SHELXL
_refine_ls_goodness_of_fit_ref 1.050
_refine_ls_hydrogen_treatment mixed
_refine_ls_matrix_type full
_refine_ls_number_parameters 90
_refine_ls_number_reflns 1035
_refine_ls_number_restraints 0
_refine_ls_restrained_S_all 1.050
_refine_ls_R_factor_all 0.0357
_refine_ls_R_factor_gt 0.0335
_refine_ls_shift/su_max 0.000
_refine_ls_shift/su_mean 0.000
_refine_ls_structure_factor_coef Fsqd
_refine_ls_weighting_details 'calc w=1/[\s^2^(Fo^2^)+(0.0425P)^2^+0.2134P] where P=(Fo^2^+2Fc^2^)/3'
_refine_ls_weighting_scheme calc
_refine_ls_wR_factor_gt 0.0921
_refine_ls_wR_factor_ref 0.0938
_reflns_number_gt 940
_reflns_number_total 1035
_reflns_threshold_expression >2sigma(I)
_cod_data_source_file c0cp02236e.txt
_cod_data_source_block me_formamid
_cod_original_sg_symbol_H-M P2(1)/c
_cod_database_code 7206162

loop_
_symmetry_equiv_pos_as_xyz
'x, y, z'
'-x, y+1/2, -z+1/2'
'-x, -y, -z'
'x, -y-1/2, z-1/2'

loop_
_atom_site_label
_atom_site_type_symbol
_atom_site_fract_x
_atom_site_fract_y
_atom_site_fract_z
_atom_site_U_iso_or_equiv
_atom_site_adp_type
_atom_site_occupancy
_atom_site_symmetry_multiplicity
_atom_site_calc_flag
_atom_site_refinement_flags
_atom_site_disorder_assembly
_atom_site_disorder_group
O1 O 0.51890(10) 0.25031(12) 0.61542(13) 0.0371(4) Uani 1 1 d . . .
N1 N 0.31339(14) 0.38821(14) 0.53443(17) 0.0338(4) Uani 1 1 d . . .
H1N H 0.269(2) 0.422(2) 0.456(2) 0.043(5) Uiso 1 1 d . . .
C1 C 0.44022(15) 0.30871(16) 0.5120(2) 0.0320(4) Uani 1 1 d . . .
H1 H 0.4691(17) 0.2994(19) 0.403(2) 0.039(5) Uiso 1 1 d . . .
C2 C 0.25501(17) 0.4194(2) 0.6872(2) 0.0431(5) Uani 1 1 d . . .
H2A H 0.2432 0.3214 0.7430 0.065 Uiso 1 1 d R . .
H2B H 0.1571 0.4712 0.6787 0.065 Uiso 1 1 d R . .
H2C H 0.3256 0.4866 0.7428 0.065 Uiso 1 1 d R . .
O11 O 0.16275(11) 0.50899(13) 0.26291(13) 0.0414(4) Uani 1 1 d . . .
N11 N 0.21030(14) 0.65226(15) 0.04792(17) 0.0349(4) Uani 1 1 d . . .
H11N H 0.276(2) 0.680(2) -0.012(2) 0.042(5) Uiso 1 1 d . . .
C11 C 0.24934(16) 0.55785(17) 0.1623(2) 0.0342(4) Uani 1 1 d . . .
H11 H 0.3573(19) 0.5319(19) 0.157(2) 0.042(4) Uiso 1 1 d . . .
C12 C 0.05767(17) 0.71437(19) 0.0309(2) 0.0440(5) Uani 1 1 d . . .
H12A H -0.0122 0.6296 0.0073 0.066 Uiso 1 1 d R . .
H12B H 0.0556 0.7905 -0.0527 0.066 Uiso 1 1 d R . .
H12C H 0.0274 0.7646 0.1270 0.066 Uiso 1 1 d R . .

loop_
_atom_site_aniso_label
_atom_site_aniso_U_11
_atom_site_aniso_U_22
_atom_site_aniso_U_33
_atom_site_aniso_U_23
_atom_site_aniso_U_13
_atom_site_aniso_U_12
O1 0.0343(5) 0.0493(7) 0.0278(8) 0.0014(5) 0.0011(4) 0.0047(4)
N1 0.0357(6) 0.0413(7) 0.0243(10) 0.0051(6) -0.0039(6) -0.0001(5)
C1 0.0345(7) 0.0379(8) 0.0235(12) -0.0012(6) 0.0025(6) -0.0075(6)
C2 0.0410(8) 0.0555(10) 0.0328(13) 0.0023(7) 0.0035(7) 0.0109(7)
O11 0.0418(6) 0.0492(7) 0.0331(9) 0.0092(5) -0.0009(5) -0.0006(5)
N11 0.0345(6) 0.0433(7) 0.0269(10) 0.0012(6) 0.0046(6) -0.0061(5)
C11 0.0317(7) 0.0398(8) 0.0310(11) -0.0048(7) -0.0023(6) -0.0002(6)
C12 0.0421(8) 0.0449(9) 0.0450(13) 0.0118(7) -0.0046(7) -0.0019(6)

loop_
_atom_type_symbol
_atom_type_description
_atom_type_scat_dispersion_real
_atom_type_scat_dispersion_imag
_atom_type_scat_source
C C 0.0033 0.0016 'International Tables Vol C Tables 4.2.6.8 and 6.1.1.4'
H H 0.0000 0.0000 'International Tables Vol C Tables 4.2.6.8 and 6.1.1.4'
N N 0.0061 0.0033 'International Tables Vol C Tables 4.2.6.8 and 6.1.1.4'
O O 0.0106 0.0060 'International Tables Vol C Tables 4.2.6.8 and 6.1.1.4'

loop_
_geom_angle_atom_site_label_1
_geom_angle_atom_site_label_2
_geom_angle_atom_site_label_3
_geom_angle
_geom_angle_site_symmetry_1
_geom_angle_site_symmetry_3
_geom_angle_publ_flag
C1 N1 C2 122.21(14) . . ?
C1 N1 H1N 117.0(13) . . ?
C2 N1 H1N 120.8(13) . . ?
O1 C1 N1 125.07(17) . . ?
O1 C1 H1 121.1(9) . . ?
N1 C1 H1 113.8(9) . . ?
N1 C2 H2A 109.4 . . ?
N1 C2 H2B 109.6 . . ?
H2A C2 H2B 109.5 . . ?
N1 C2 H2C 109.4 . . ?
H2A C2 H2C 109.5 . . ?
H2B C2 H2C 109.5 . . ?
C11 N11 C12 122.53(14) . . ?
C11 N11 H11N 117.8(13) . . ?
C12 N11 H11N 119.6(13) . . ?
O11 C11 N11 125.11(13) . . ?
O11 C11 H11 124.1(10) . . ?
N11 C11 H11 110.8(10) . . ?
N11 C12 H12A 109.5 . . ?
N11 C12 H12B 109.6 . . ?
H12A C12 H12B 109.5 . . ?
N11 C12 H12C 109.3 . . ?
H12A C12 H12C 109.5 . . ?
H12B C12 H12C 109.5 . . ?

loop_
_geom_bond_atom_site_label_1
_geom_bond_atom_site_label_2
_geom_bond_distance
_geom_bond_site_symmetry_2
_geom_bond_publ_flag
O1 C1 1.2309(19) . ?
N1 C1 1.3193(19) . ?
N1 C2 1.439(2) . ?
N1 H1N 0.82(2) . ?
C1 H1 0.98(2) . ?
C2 H2A 0.9700 . ?
C2 H2B 0.9700 . ?
C2 H2C 0.9700 . ?
O11 C11 1.2282(19) . ?
N11 C11 1.317(2) . ?
N11 C12 1.449(2) . ?
N11 H11N 0.811(19) . ?
C11 H11 0.975(17) . ?
C12 H12A 0.9700 . ?
C12 H12B 0.9700 . ?
C12 H12C 0.9700 . ?
